data_2104632
loop_
_publ_author_name
'Seijas, Luis E.'
'Mora, Asilo\'e J.'
'Delgado, Gerzon E.'
'L\'opez-Carrasquero, Francisco'
'B\'aez, Mar\'ia E.'
'Brunelli, Michela'
'Fitch, Andrew N.'

_publ_section_title
;
 Molecular and crystalline structures of three
 (<i>S</i>)-4-alkoxycarbonyl-2-azetidinones containing long alkyl side
 chains from synchrotron X-ray powder diffraction data
;
_journal_issue 6
_journal_name_full 'Acta Crystallographica Section B'
_journal_page_first 724
_journal_page_last 730
_journal_paper_doi 10.1107/S0108768109036386
_journal_volume 65
_journal_year 2009
_chemical_absolute_configuration syn
_chemical_compound_source 'via synthetic'
_chemical_formula_analytical 'C20 H37 N O3'
_chemical_formula_moiety 'C20 H37 N O3'
_chemical_formula_structural 'C20 H37 N O3'
_chemical_formula_sum 'C20 H37 N O3'
_chemical_formula_weight 339.52
_chemical_melting_point 349
_chemical_name_systematic ' (S)-4-hexadecyloxycarbonyl-2-azetidinone'
_space_group_IT_number 4
_symmetry_cell_setting monoclinic
_symmetry_space_group_name_Hall 'P 2yb'
_symmetry_space_group_name_H-M 'P 1 21 1'
_cell_angle_alpha 90.0
_cell_angle_beta 92.1693(6)
_cell_angle_gamma 90.0
_cell_formula_units_Z 2
_cell_length_a 37.15863(33)
_cell_length_b 5.35911(5)
_cell_length_c 5.30974(5)
_cell_measurement_temperature 298
_cell_volume 1056.609(17)
_computing_molecular_graphics 'PLATON (Spek, 2003) and DIAMOND 2.1e (Brandenburg, 2001)'
_computing_publication_material
;GSAS2CIF (Toby et al., 2003), PLATON (Spek, 2003), and publCIF (Westrip,
 2009)
;
_computing_structure_refinement GSAS
_computing_structure_solution 'FOX; Favre-Nicolin, V. & \^Cern\'y, R. (2002). J. Appl. Cryst. 35, 734--743.'
_diffrn_ambient_temperature 298
_diffrn_measurement_device_type ' High Resolution Diffractometer ID31, ESRF, Grenoble, France.'
_diffrn_radiation_monochromator 'Double crystal Si 111'
_diffrn_radiation_polarisn_ratio 1.0
_diffrn_radiation_probe x-ray
_diffrn_radiation_wavelength 0.850227
_diffrn_source synchrotron
_diffrn_source_type 'Beamline ID31'
_exptl_absorpt_coefficient_mu 0.070
_exptl_absorpt_correction_T_max 1.00000
_exptl_absorpt_correction_T_min 1.00000
_exptl_absorpt_process_details
;   GSAS Absorption/surface roughness correction: function number 0
 No correction is applied.
;
_exptl_crystal_density_diffrn 1.067
_exptl_crystal_density_method 'Not Measured'
_exptl_crystal_F_000 376
_pd_calc_method 'Rietveld Refinement'
_pd_char_colour white
_pd_char_particle_morphology needles
_pd_instr_location ' High Resolution Diffractometer ID31, ESRF, Grenoble, France.'
_pd_meas_2theta_range_inc 0.005
_pd_meas_2theta_range_max 32.065
_pd_meas_2theta_range_min 0.505
_pd_meas_number_of_points 7493
_pd_meas_scan_method cont
_pd_phase_name 'from C:/gsas/MyWork/L_16_BDD_080709/L_16_4_H1.cif'
_pd_prep_temperature 298
_pd_proc_2theta_range_inc 0.005
_pd_proc_2theta_range_max 32.06859
_pd_proc_2theta_range_min 0.50859
_pd_proc_info_datetime 2009-07-28T09:58:45
_pd_proc_info_excluded_regions ' The region 1.725 to 1.765 correspond to peak of an unidentified phase'
_pd_proc_ls_background_function
;   GSAS Background function number 1 with 16 terms.
 Shifted Chebyshev function of 1st kind
      1:    174.731     2:   -69.0201     3:    29.5791     4:   -27.7684    
      5:    27.0858     6:   -27.6400     7:   -5.19894     8:    24.4862    
      9:   -20.0027    10:   -7.46537    11:    9.13741    12:    7.24856    
     13:   -7.66897    14:    3.46197    15:    10.3473    16:   -4.77013    
;
_pd_proc_ls_peak_cutoff 0.00010
_pd_proc_ls_profile_function
;CW Profile function number 4 with 21 terms Pseudovoigt profile coefficients
 as parameterized in P. Thompson, D.E. Cox & J.B. Hastings (1987). J. Appl.
 Cryst.,20,79-83. Asymmetry correction of L.W. Finger, D.E. Cox & A. P.
 Jephcoat (1994). J. Appl. Cryst.,27,892-900. Microstrain broadening by P.W.
 Stephens, (1999). J. Appl. Cryst.,32,281-289. Peak tails are ignored where
 the intensity is below 0.0001 times the peak Aniso. broadening axis 0.0 0.0
 1.0
;
_pd_proc_ls_prof_R_factor 0.0783
_pd_proc_ls_prof_wR_expected 0.0485
_pd_proc_ls_prof_wR_factor 0.1066
_pd_proc_number_of_points 6312
_pd_proc_wavelength 0.850227
_pd_spec_mounting ' borosilicate glass capillary'
_pd_spec_mount_mode transmission
_pd_spec_shape cylinder
_pd_spec_size_axial 40
_pd_spec_size_equat 1.0
_pd_spec_size_thick 1.0
_refine_ls_extinction_method none
_refine_ls_goodness_of_fit_all 2.22
_refine_ls_hydrogen_treatment mixed
_refine_ls_matrix_type full
_refine_ls_number_constraints 2
_refine_ls_number_parameters 256
_refine_ls_number_restraints 185
_refine_ls_R_Fsqd_factor 0.06998
_refine_ls_shift/su_max 0.03
_refine_ls_shift/su_mean 0.00
_reflns_d_resolution_high 1.543
_reflns_d_resolution_low 37.132
_reflns_limit_h_max 24
_reflns_limit_h_min 0
_reflns_limit_k_max 3
_reflns_limit_k_min 0
_reflns_limit_l_max 3
_reflns_limit_l_min -3
_reflns_number_total 373
_cod_data_source_file kd5033.cif
_cod_data_source_block KD5033_L_16
_cod_depositor_comments
;
The following automatic conversions were performed:
'_geom_bond_publ_flag' value 'N' changed to 'n' according to
'/home/saulius/struct/CIF-dictionaries/cif_core.dic' dictionary named
'cif_core.dic' version 2.4.1 from 2010-06-29 (84
times).

'_geom_angle_publ_flag' value 'N' changed to 'n' according to
'/home/saulius/struct/CIF-dictionaries/cif_core.dic' dictionary named
'cif_core.dic' version 2.4.1 from 2010-06-29 (118 times).

Automatic conversion script
Id: cif_fix_enum 1527 2010-12-29 10:47:43Z saulius 

The following automatic conversions were performed:

'_geom_bond_publ_flag' value 'N' changed to 'n' according to
/home/saulius/struct/CIF-dictionaries/cif_core.dic dictionary named
'cif_core.dic' version 2.4.1 from 2010-06-29 (84
times).

'_geom_angle_publ_flag' value 'N' changed to 'n' according
to /home/saulius/struct/CIF-dictionaries/cif_core.dic dictionary
named 'cif_core.dic' version 2.4.1 from 2010-06-29 (118 times).

Automatic conversion script
Id: cif_fix_values 1715 2011-07-08 13:25:40Z adriana 
;
_cod_original_cell_volume 1056.608(16)
_cod_original_sg_symbol_H-M P21
_cod_database_code 2104632

loop_
_symmetry_equiv_pos_site_id
_symmetry_equiv_pos_as_xyz
1 +x,+y,+z
2 -x,+y+1/2,-z

loop_
_atom_site_type_symbol
_atom_site_label
_atom_site_fract_x
_atom_site_fract_y
_atom_site_fract_z
_atom_site_occupancy
_atom_site_thermal_displace_type
_atom_site_U_iso_or_equiv
_atom_site_symmetry_multiplicity
C C1 0.46841(31) 0.236(12) 1.7763(19) 1.0 Uiso 0.1073(16) 2
C C4 0.44407(21) 0.1744(13) 1.9974(17) 1.0 Uiso 0.1073(16) 2
C C3 0.44406(21) -0.0823(13) 1.8761(20) 1.0 Uiso 0.1073(16) 2
N N2 0.46698(25) -0.0024(13) 1.6950(17) 1.0 Uiso 0.1073(16) 2
O O5 0.48386(28) 0.4177(15) 1.7047(15) 1.0 Uiso 0.1073(16) 2
C C6 0.40849(24) -0.1580(15) 1.7585(20) 1.0 Uiso 0.1073(16) 2
O O7 0.38766(22) -0.3088(15) 1.8531(17) 1.0 Uiso 0.1073(16) 2
O O8 0.39624(20) 0.0020(15) 1.5877(15) 1.0 Uiso 0.1073(16) 2
C C9 0.36283(22) -0.0581(14) 1.4481(16) 1.0 Uiso 0.1073(16) 2
C C10 0.34843(22) 0.1795(13) 1.3235(16) 1.0 Uiso 0.0986(12) 2
C C11 0.31456(22) 0.1503(13) 1.1528(16) 1.0 Uiso 0.0986(12) 2
C C12 0.30060(22) 0.3937(14) 1.0461(15) 1.0 Uiso 0.0986(12) 2
C C13 0.27218(22) 0.3572(13) 0.8375(16) 1.0 Uiso 0.0986(12) 2
C C14 0.25686(22) 0.5939(14) 0.7175(16) 1.0 Uiso 0.0986(12) 2
C C15 0.22157(22) 0.5494(14) 0.5550(16) 1.0 Uiso 0.0986(12) 2
C C16 0.20916(22) 0.7777(13) 0.4102(16) 1.0 Uiso 0.0986(12) 2
C C17 0.18056(22) 0.7287(13) 0.2059(16) 1.0 Uiso 0.0986(12) 2
C C18 0.16650(22) 0.9652(14) 0.0907(16) 1.0 Uiso 0.0986(12) 2
C C19 0.13525(22) 0.9257(14) -0.0886(17) 1.0 Uiso 0.0986(12) 2
C C20 0.12406(22) 1.1620(13) -0.2230(16) 1.0 Uiso 0.0986(12) 2
C C21 0.08860(22) 1.1365(14) -0.3819(16) 1.0 Uiso 0.0986(12) 2
C C22 0.07551(22) 1.3743(14) -0.5033(16) 1.0 Uiso 0.0986(12) 2
C C23 0.04790(22) 1.3383(13) -0.7034(16) 1.0 Uiso 0.0986(12) 2
C C24 0.03748(22) 1.5813(14) -0.8330(16) 1.0 Uiso 0.0986(12) 2
H H41 0.4224(4) 0.2724(21) 1.994(4) 1.0 Uiso 0.1237(19) 2
H H42 0.4567(5) 0.1790(19) 2.159(4) 1.0 Uiso 0.1237(19) 2
H H31 0.4545(5) -0.2063(21) 1.985(5) 1.0 Uiso 0.1237(19) 2
H H91 0.3456(6) -0.1239(20) 1.560(4) 1.0 Uiso 0.1237(19) 2
H H92 0.3678(6) -0.1790(20) 1.321(4) 1.0 Uiso 0.1237(19) 2
H H101 0.3432(6) 0.2969(21) 1.455(4) 1.0 Uiso 0.1134(15) 2
H H102 0.3673(6) 0.2490(21) 1.224(4) 1.0 Uiso 0.1134(15) 2
H H111 0.2961(6) 0.0754(20) 1.249(4) 1.0 Uiso 0.1134(15) 2
H H112 0.3197(6) 0.0420(20) 1.016(4) 1.0 Uiso 0.1134(15) 2
H H121 0.2904(6) 0.4889(21) 1.180(4) 1.0 Uiso 0.1134(15) 2
H H122 0.3203(6) 0.4852(21) 0.980(4) 1.0 Uiso 0.1134(15) 2
H H131 0.2527(6) 0.2652(20) 0.905(4) 1.0 Uiso 0.1134(15) 2
H H132 0.2825(6) 0.2591(20) 0.708(4) 1.0 Uiso 0.1134(15) 2
H H141 0.2521(6) 0.7112(20) 0.848(4) 1.0 Uiso 0.1134(15) 2
H H142 0.2747(6) 0.6640(20) 0.611(4) 1.0 Uiso 0.1134(15) 2
H H151 0.2027(6) 0.4973(20) 0.663(4) 1.0 Uiso 0.1134(15) 2
H H152 0.2257(6) 0.4186(20) 0.436(4) 1.0 Uiso 0.1134(15) 2
H H161 0.1997(6) 0.8959(21) 0.527(4) 1.0 Uiso 0.1134(15) 2
H H162 0.2295(6) 0.8505(20) 0.334(4) 1.0 Uiso 0.1134(15) 2
H H171 0.1610(6) 0.6408(20) 0.279(4) 1.0 Uiso 0.1134(15) 2
H H172 0.1904(6) 0.6262(20) 0.078(4) 1.0 Uiso 0.1134(15) 2
H H181 0.1594(6) 1.0744(20) 0.223(4) 1.0 Uiso 0.1134(15) 2
H H182 0.1852(6) 1.0439(21) 0.002(4) 1.0 Uiso 0.1134(15) 2
H H191 0.1153(6) 0.8643(20) 0.003(4) 1.0 Uiso 0.1134(15) 2
H H192 0.1418(6) 0.8015(21) -0.209(5) 1.0 Uiso 0.1134(15) 2
H H201 0.1214(6) 1.2903(20) -0.101(4) 1.0 Uiso 0.1134(15) 2
H H202 0.1429(6) 1.2095(20) -0.331(4) 1.0 Uiso 0.1134(15) 2
H H211 0.0703(6) 1.0770(21) -0.274(4) 1.0 Uiso 0.1134(15) 2
H H212 0.0920(6) 1.0153(20) -0.513(4) 1.0 Uiso 0.1134(15) 2
H H221 0.0656(6) 1.4782(21) -0.376(4) 1.0 Uiso 0.1134(15) 2
H H222 0.0955(6) 1.4587(21) -0.574(4) 1.0 Uiso 0.1134(15) 2
H H231 0.0271(6) 1.2681(20) -0.631(4) 1.0 Uiso 0.1134(15) 2
H H232 0.0568(6) 1.2236(20) -0.826(4) 1.0 Uiso 0.1134(15) 2
H H241 0.0120(6) 1.6079(21) -0.820(4) 1.0 Uiso 0.1134(15) 2
H H242 0.0505(6) 1.7174(20) -0.753(4) 1.0 Uiso 0.1134(15) 2
H H243 0.0434(6) 1.5733(20) -1.008(4) 1.0 Uiso 0.1134(15) 2
H H21 0.4743(8) -0.1153(21) 1.567(5) 1.0 Uiso 0.1237(19) 2

loop_
_atom_type_symbol
_atom_type_number_in_cell
_atom_type_scat_dispersion_real
_atom_type_scat_dispersion_imag
_atom_type_scat_Cromer_Mann_a1
_atom_type_scat_Cromer_Mann_a2
_atom_type_scat_Cromer_Mann_a3
_atom_type_scat_Cromer_Mann_a4
_atom_type_scat_Cromer_Mann_b1
_atom_type_scat_Cromer_Mann_b2
_atom_type_scat_Cromer_Mann_b3
_atom_type_scat_Cromer_Mann_b4
_atom_type_scat_Cromer_Mann_c
_atom_type_scat_source
C 40.0 0.000 0.000 2.31000 20.8439 1.02000 10.2075 1.58860 0.56870 0.86500 51.6512 0.21560 International_Tables_Vol_C
N 2.0 0.000 0.000 12.2126 0.00570 3.13220 9.89330 2.01250 28.9975 1.16630 0.58260 -11.529 International_Tables_Vol_C
O 6.0 0.000 0.000 3.04850 13.2771 2.28680 5.70110 1.54630 0.32390 0.86700 32.9089 0.25080 International_Tables_Vol_C
H 74.0 0.000 0.000 0.49300 10.5109 0.32291 26.1257 0.14019 3.14236 0.04081 57.7997 0.00304 International_Tables_Vol_C

loop_
_geom_angle_atom_site_label_1
_geom_angle_atom_site_label_2
_geom_angle_atom_site_label_3
_geom_angle
_geom_angle_site_symmetry_1
_geom_angle_site_symmetry_2
_geom_angle_site_symmetry_3
_geom_angle_publ_flag
C4 C1 N2 91.3(31) 1_555 . 1_555 n
C4 C1 O5 136(4) 1_555 . 1_555 n
N2 C1 O5 132.9(15) 1_555 . 1_555 n
C1 C4 C3 82.1(24) 1_555 . 1_555 n
C1 C4 H41 112.5(21) 1_555 . 1_555 n
C1 C4 H42 113.1(14) 1_555 . 1_555 n
C3 C4 H41 120.1(11) 1_555 . 1_555 n
C3 C4 H42 113.1(9) 1_555 . 1_555 n
H41 C4 H42 112.4(17) 1_555 . 1_555 n
C4 C3 N2 91.4(6) 1_555 . 1_555 n
C4 C3 C6 114.1(7) 1_555 . 1_555 n
C4 C3 H31 112.3(15) 1_555 . 1_555 n
N2 C3 C6 110.7(9) 1_555 . 1_555 n
N2 C3 H31 113.1(14) 1_555 . 1_555 n
C6 C3 H31 113.4(12) 1_555 . 1_555 n
C1 N2 C3 95.1(10) 1_555 . 1_555 n
C1 N2 H21 144.8(17) 1_555 . 1_555 n
C3 N2 H21 120.0(15) 1_555 . 1_555 n
C3 C6 O7 124.3(9) 1_555 . 1_555 n
C3 C6 O8 112.8(7) 1_555 . 1_555 n
O7 C6 O8 120.0(9) 1_555 . 1_555 n
C6 O8 C9 118.2(7) 1_555 . 1_555 n
O8 C9 C10 108.4(6) 1_555 . 1_555 n
O8 C9 H91 110.0(14) 1_555 . 1_555 n
O8 C9 H92 109.0(14) 1_555 . 1_555 n
C10 C9 H91 110.3(12) 1_555 . 1_555 n
C10 C9 H92 109.4(13) 1_555 . 1_555 n
H91 C9 H92 109.8(15) 1_555 . 1_555 n
C9 C10 C11 116.1(6) 1_555 . 1_555 n
C9 C10 H101 107.9(12) 1_555 . 1_555 n
C9 C10 H102 108.0(12) 1_555 . 1_555 n
C11 C10 H101 108.2(14) 1_555 . 1_555 n
C11 C10 H102 108.3(14) 1_555 . 1_555 n
H101 C10 H102 108.1(16) 1_555 . 1_555 n
C10 C11 C12 113.5(6) 1_555 . 1_555 n
C10 C11 H111 108.5(14) 1_555 . 1_555 n
C10 C11 H112 109.2(14) 1_555 . 1_555 n
C12 C11 H111 108.6(12) 1_555 . 1_555 n
C12 C11 H112 108.5(12) 1_555 . 1_555 n
H111 C11 H112 108.5(16) 1_555 . 1_555 n
C11 C12 C13 112.6(6) 1_555 . 1_555 n
C11 C12 H121 108.6(12) 1_555 . 1_555 n
C11 C12 H122 108.9(12) 1_555 . 1_555 n
C13 C12 H121 109.0(14) 1_555 . 1_555 n
C13 C12 H122 108.6(14) 1_555 . 1_555 n
H121 C12 H122 109.1(15) 1_555 . 1_555 n
C12 C13 C14 116.0(6) 1_555 . 1_555 n
C12 C13 H131 108.1(14) 1_555 . 1_555 n
C12 C13 H132 108.0(14) 1_555 . 1_555 n
C14 C13 H131 108.1(12) 1_555 . 1_555 n
C14 C13 H132 108.1(12) 1_555 . 1_555 n
H131 C13 H132 108.4(15) 1_555 . 1_555 n
C13 C14 C15 113.4(6) 1_555 . 1_555 n
C13 C14 H141 108.8(13) 1_555 . 1_555 n
C13 C14 H142 108.4(12) 1_555 . 1_555 n
C15 C14 H141 109.0(14) 1_555 . 1_555 n
C15 C14 H142 108.5(14) 1_555 . 1_555 n
H141 C14 H142 108.5(15) 1_555 . 1_555 n
C14 C15 C16 113.1(6) 1_555 . 1_555 n
C14 C15 H151 109.2(14) 1_555 . 1_555 n
C14 C15 H152 108.7(14) 1_555 . 1_555 n
C16 C15 H151 109.0(12) 1_555 . 1_555 n
C16 C15 H152 108.2(13) 1_555 . 1_555 n
H151 C15 H152 108.6(15) 1_555 . 1_555 n
C15 C16 C17 114.7(6) 1_555 . 1_555 n
C15 C16 H161 108.4(13) 1_555 . 1_555 n
C15 C16 H162 108.4(12) 1_555 . 1_555 n
C17 C16 H161 108.3(14) 1_555 . 1_555 n
C17 C16 H162 108.3(14) 1_555 . 1_555 n
H161 C16 H162 108.6(15) 1_555 . 1_555 n
C16 C17 C18 111.8(6) 1_555 . 1_555 n
C16 C17 H171 108.6(14) 1_555 . 1_555 n
C16 C17 H172 109.5(14) 1_555 . 1_555 n
C18 C17 H171 108.8(12) 1_555 . 1_555 n
C18 C17 H172 109.4(12) 1_555 . 1_555 n
H171 C17 H172 108.7(15) 1_555 . 1_555 n
C17 C18 C19 113.2(6) 1_555 . 1_555 n
C17 C18 H181 108.8(12) 1_555 . 1_555 n
C17 C18 H182 109.0(12) 1_555 . 1_555 n
C19 C18 H181 108.9(14) 1_555 . 1_555 n
C19 C18 H182 108.4(14) 1_555 . 1_555 n
H181 C18 H182 108.5(16) 1_555 . 1_555 n
C18 C19 C20 112.2(6) 1_555 . 1_555 n
C18 C19 H191 108.9(15) 1_555 . 1_555 n
C18 C19 H192 108.3(15) 1_555 . 1_555 n
C20 C19 H191 108.9(12) 1_555 . 1_555 n
C20 C19 H192 109.8(15) 1_555 . 1_555 n
H191 C19 H192 108.7(16) 1_555 . 1_555 n
C19 C20 C21 113.5(6) 1_555 . 1_555 n
C19 C20 H201 108.5(13) 1_555 . 1_555 n
C19 C20 H202 108.3(11) 1_555 . 1_555 n
C21 C20 H201 109.1(14) 1_555 . 1_555 n
C21 C20 H202 108.9(14) 1_555 . 1_555 n
H201 C20 H202 108.4(16) 1_555 . 1_555 n
C20 C21 C22 114.5(6) 1_555 . 1_555 n
C20 C21 H211 108.3(14) 1_555 . 1_555 n
C20 C21 H212 108.8(14) 1_555 . 1_555 n
C22 C21 H211 108.2(11) 1_555 . 1_555 n
C22 C21 H212 108.1(12) 1_555 . 1_555 n
H211 C21 H212 108.8(16) 1_555 . 1_555 n
C21 C22 C23 114.0(6) 1_555 . 1_555 n
C21 C22 H221 108.5(12) 1_555 . 1_555 n
C21 C22 H222 108.9(12) 1_555 . 1_555 n
C23 C22 H221 108.1(14) 1_555 . 1_555 n
C23 C22 H222 108.2(14) 1_555 . 1_555 n
H221 C22 H222 109.0(15) 1_555 . 1_555 n
C22 C23 C24 112.1(6) 1_555 . 1_555 n
C22 C23 H231 108.6(14) 1_555 . 1_555 n
C22 C23 H232 109.1(14) 1_555 . 1_555 n
C24 C23 H231 108.9(12) 1_555 . 1_555 n
C24 C23 H232 109.2(12) 1_555 . 1_555 n
H231 C23 H232 108.9(15) 1_555 . 1_555 n
C23 C24 H241 109.3(11) 1_555 . 1_555 n
C23 C24 H242 109.5(13) 1_555 . 1_555 n
C23 C24 H243 109.6(10) 1_555 . 1_555 n
H241 C24 H242 109.5(16) 1_555 . 1_555 n
H241 C24 H243 109.7(19) 1_555 . 1_555 n
H242 C24 H243 109.3(17) 1_555 . 1_555 n

loop_
_geom_bond_atom_site_label_1
_geom_bond_atom_site_label_2
_geom_bond_distance
_geom_bond_site_symmetry_1
_geom_bond_site_symmetry_2
_geom_bond_publ_flag
C1 C4 1.545(20) . 1_555 n
C1 N2 1.35(6) . 1_555 n
C1 O5 1.20(6) . 1_555 n
C4 C1 1.545(20) . 1_555 n
C4 C3 1.519(11) . 1_555 n
C4 H41 0.960(14) . 1_555 n
C4 H42 0.965(23) . 1_555 n
C3 C4 1.519(11) . 1_555 n
C3 C6 1.496(12) . 1_555 n
C3 H31 0.954(20) . 1_555 n
N2 C1 1.35(6) . 1_555 n
N2 C3 1.377(13) . 1_555 n
N2 H21 0.957(23) . 1_555 n
O5 C1 1.20(6) . 1_555 n
C6 C3 1.496(12) . 1_555 n
C6 O7 1.238(12) . 1_555 n
C6 O8 1.317(12) . 1_555 n
O7 C6 1.238(12) . 1_555 n
O8 C6 1.317(12) . 1_555 n
O8 C9 1.457(11) . 1_555 n
C9 O8 1.457(11) . 1_555 n
C9 C10 1.523(11) . 1_555 n
C9 H91 0.956(22) . 1_555 n
C9 H92 0.960(19) . 1_555 n
C10 C9 1.523(11) . 1_555 n
C10 C11 1.531(11) . 1_555 n
C10 H101 0.965(19) . 1_555 n
C10 H102 0.967(22) . 1_555 n
C11 C10 1.531(11) . 1_555 n
C11 C12 1.506(10) . 1_555 n
C11 H111 0.957(21) . 1_555 n
C11 H112 0.955(20) . 1_555 n
C12 C11 1.506(10) . 1_555 n
C12 C13 1.514(11) . 1_555 n
C12 H121 0.966(21) . 1_555 n
C12 H122 0.960(21) . 1_555 n
C13 C12 1.514(11) . 1_555 n
C13 C14 1.520(11) . 1_555 n
C13 H131 0.956(21) . 1_555 n
C13 H132 0.958(20) . 1_555 n
C14 C13 1.520(11) . 1_555 n
C14 C15 1.560(11) . 1_555 n
C14 H141 0.956(19) . 1_555 n
C14 H142 0.964(22) . 1_555 n
C15 C14 1.560(11) . 1_555 n
C15 C16 1.508(11) . 1_555 n
C15 H151 0.964(22) . 1_555 n
C15 H152 0.959(18) . 1_555 n
C16 C15 1.508(11) . 1_555 n
C16 C17 1.513(11) . 1_555 n
C16 H161 0.964(19) . 1_555 n
C16 H162 0.953(21) . 1_555 n
C17 C16 1.513(11) . 1_555 n
C17 C18 1.493(11) . 1_555 n
C17 H171 0.960(21) . 1_555 n
C17 H172 0.958(20) . 1_555 n
C18 C17 1.493(11) . 1_555 n
C18 C19 1.489(12) . 1_555 n
C18 H181 0.957(20) . 1_555 n
C18 H182 0.953(21) . 1_555 n
C19 C18 1.489(12) . 1_555 n
C19 C20 1.504(11) . 1_555 n
C19 H191 0.960(22) . 1_555 n
C19 H192 0.962(22) . 1_555 n
C20 C19 1.504(11) . 1_555 n
C20 C21 1.543(11) . 1_555 n
C20 H201 0.954(18) . 1_555 n
C20 H202 0.958(22) . 1_555 n
C21 C20 1.543(11) . 1_555 n
C21 C22 1.501(11) . 1_555 n
C21 H211 0.960(22) . 1_555 n
C21 H212 0.964(19) . 1_555 n
C22 C21 1.501(11) . 1_555 n
C22 C23 1.462(11) . 1_555 n
C22 H221 0.959(20) . 1_555 n
C22 H222 0.958(21) . 1_555 n
C23 C22 1.462(11) . 1_555 n
C23 C24 1.516(11) . 1_555 n
C23 H231 0.954(22) . 1_555 n
C23 H232 0.964(19) . 1_555 n
C24 C23 1.516(11) . 1_555 n
C24 H241 0.962(23) . 1_555 n
C24 H242 0.965(18) . 1_555 n
C24 H243 0.966(23) . 1_555 n

loop_
_geom_hbond_atom_site_label_D
_geom_hbond_atom_site_label_H
_geom_hbond_atom_site_label_A
_geom_hbond_distance_DH
_geom_hbond_distance_HA
_geom_hbond_distance_DA
_geom_hbond_angle_DHA
_geom_hbond_site_symmetry_A
_geom_hbond_publ_flag
N2 H21 O5 0.96(2) 2.17(3) 2.883(14) 130.7(17) 2_648 yes
